data_4114925
loop_
_publ_author_name
'Kee-Chan Kim'
'Christopher A. Reed'
'Gregory S. Long'
'Ayusman Sen'

_publ_section_title
;
 Et2Al+ Alumenium Ion-like Chemistry. Synthesis and Reactivity toward
 Alkenes and Alkene Oxides
;
_journal_name_full 'Journal of the American Chemical Society'
_journal_page_first 7662
_journal_page_last 7663
_journal_paper_doi 10.1021/ja0259990
_journal_volume 124
_journal_year 2002
_chemical_formula_sum 'C5 H16 Al B11 Cl6'
_chemical_formula_weight 434.77
_chemical_name_systematic
; 
 ? 
;
_space_group_IT_number 61
_symmetry_cell_setting orthorhombic
_symmetry_space_group_name_Hall '-P 2ac 2ab'
_symmetry_space_group_name_H-M 'P b c a'
_atom_sites_solution_hydrogens geom
_atom_sites_solution_primary direct
_atom_sites_solution_secondary difmap
_audit_creation_method SHELXL-97
_cell_angle_alpha 90.00
_cell_angle_beta 90.00
_cell_angle_gamma 90.00
_cell_formula_units_Z 8
_cell_length_a 16.5688(13)
_cell_length_b 13.2290(18)
_cell_length_c 17.8632(17)
_cell_measurement_temperature 223(2)
_cell_volume 3915.4(7)
_computing_cell_refinement 'Bruker SMART'
_computing_data_collection 'Bruker SMART'
_computing_data_reduction 'Bruker SHELXTL'
_computing_molecular_graphics 'Bruker SHELXTL'
_computing_publication_material 'Bruker SHELXTL'
_computing_structure_refinement 'SHELXL-97 (Sheldrick, 1997)'
_computing_structure_solution 'SHELXS-97 (Sheldrick, 1990)'
_diffrn_ambient_temperature 223(2)
_diffrn_measured_fraction_theta_full 0.999
_diffrn_measured_fraction_theta_max 0.999
_diffrn_measurement_device_type 'CCD area detector'
_diffrn_measurement_method 'phi and omega scans'
_diffrn_radiation_monochromator graphite
_diffrn_radiation_source 'Normal-focus sealed tube'
_diffrn_radiation_type MoK\a
_diffrn_radiation_wavelength 0.71073
_diffrn_reflns_av_R_equivalents 0.0329
_diffrn_reflns_av_sigmaI/netI 0.0218
_diffrn_reflns_limit_h_max 20
_diffrn_reflns_limit_h_min -20
_diffrn_reflns_limit_k_max 16
_diffrn_reflns_limit_k_min -15
_diffrn_reflns_limit_l_max 22
_diffrn_reflns_limit_l_min -16
_diffrn_reflns_number 22082
_diffrn_reflns_theta_full 26.37
_diffrn_reflns_theta_max 26.37
_diffrn_reflns_theta_min 2.28
_exptl_absorpt_coefficient_mu 0.907
_exptl_absorpt_correction_T_max 0.8395
_exptl_absorpt_correction_T_min 0.6355
_exptl_absorpt_correction_type SADABS
_exptl_crystal_colour Colorless
_exptl_crystal_density_diffrn 1.475
_exptl_crystal_description 'Frag. of Prism'
_exptl_crystal_F_000 1728
_exptl_crystal_size_max 0.55
_exptl_crystal_size_mid 0.34
_exptl_crystal_size_min 0.20
_refine_diff_density_max 0.496
_refine_diff_density_min -0.310
_refine_diff_density_rms 0.057
_refine_ls_extinction_method none
_refine_ls_goodness_of_fit_ref 1.012
_refine_ls_hydrogen_treatment mixed
_refine_ls_matrix_type full
_refine_ls_number_parameters 230
_refine_ls_number_reflns 4005
_refine_ls_number_restraints 2
_refine_ls_restrained_S_all 1.013
_refine_ls_R_factor_all 0.0432
_refine_ls_R_factor_gt 0.0333
_refine_ls_shift/su_max 0.001
_refine_ls_shift/su_mean 0.000
_refine_ls_structure_factor_coef Fsqd
_refine_ls_weighting_details 'calc w=1/[\s^2^(Fo^2^)+(0.0591P)^2^+1.0951P] where P=(Fo^2^+2Fc^2^)/3'
_refine_ls_weighting_scheme calc
_refine_ls_wR_factor_gt 0.0906
_refine_ls_wR_factor_ref 0.0970
_reflns_number_gt 3247
_reflns_number_total 4005
_reflns_threshold_expression >2sigma(I)
_cod_data_source_file ja0259990_s2_1.cif
_cod_data_source_block ucr83
_cod_database_code 4114925

loop_
_symmetry_equiv_pos_as_xyz
'x, y, z'
'-x+1/2, -y, z+1/2'
'-x, y+1/2, -z+1/2'
'x+1/2, -y+1/2, -z'
'-x, -y, -z'
'x-1/2, y, -z-1/2'
'x, -y-1/2, z-1/2'
'-x-1/2, y-1/2, z'

loop_
_atom_site_label
_atom_site_type_symbol
_atom_site_fract_x
_atom_site_fract_y
_atom_site_fract_z
_atom_site_U_iso_or_equiv
_atom_site_adp_type
_atom_site_occupancy
_atom_site_symmetry_multiplicity
_atom_site_calc_flag
_atom_site_refinement_flags
_atom_site_disorder_assembly
_atom_site_disorder_group
C1 C 0.84271(14) 0.53682(16) 0.24556(14) 0.0404(5) Uani 1 1 d . . .
H1 H 0.8328 0.4550 0.2355 0.048 Uiso 1 1 calc R . .
B2 B 0.90845(16) 0.56788(19) 0.31395(15) 0.0373(6) Uani 1 1 d . . .
H2 H 0.9423 0.5136 0.3495 0.045 Uiso 1 1 calc R . .
B3 B 0.93294(16) 0.58553(19) 0.21774(15) 0.0390(6) Uani 1 1 d . . .
H3 H 0.9828 0.5427 0.1909 0.047 Uiso 1 1 calc R . .
B4 B 0.84194(15) 0.61354(19) 0.16926(15) 0.0367(5) Uani 1 1 d . . .
H4 H 0.8324 0.5885 0.1106 0.044 Uiso 1 1 calc R . .
B5 B 0.76163(15) 0.61418(18) 0.23606(14) 0.0350(5) Uani 1 1 d . . .
H5 H 0.6998 0.5894 0.2208 0.042 Uiso 1 1 calc R . .
B6 B 0.80244(15) 0.58632(18) 0.32537(15) 0.0368(5) Uani 1 1 d . . .
H6 H 0.7676 0.5442 0.3683 0.044 Uiso 1 1 calc R . .
B7 B 0.87053(13) 0.68413(18) 0.34741(13) 0.0283(5) Uani 1 1 d . . .
B8 B 0.94937(13) 0.68406(18) 0.28216(13) 0.0288(5) Uani 1 1 d . . .
B9 B 0.90974(13) 0.71235(18) 0.19259(13) 0.0303(5) Uani 1 1 d . . .
B10 B 0.80331(13) 0.72950(16) 0.20352(13) 0.0269(5) Uani 1 1 d . . .
B11 B 0.77857(13) 0.71339(17) 0.30046(13) 0.0273(5) Uani 1 1 d . . .
B12 B 0.87079(12) 0.77509(16) 0.27367(13) 0.0255(4) Uani 1 1 d . . .
Cl1 Cl 0.89239(3) 0.72524(5) 0.44315(3) 0.04459(16) Uani 1 1 d . A .
Cl2 Cl 1.04951(3) 0.72676(5) 0.31124(3) 0.04236(16) Uani 1 1 d . A .
Cl3 Cl 0.96789(3) 0.78180(5) 0.12536(3) 0.04807(17) Uani 1 1 d . . .
Cl4 Cl 0.74820(3) 0.81514(4) 0.14441(3) 0.03993(15) Uani 1 1 d . . .
Cl5 Cl 0.69932(3) 0.78424(5) 0.34338(3) 0.04465(16) Uani 1 1 d . . .
Cl6 Cl 0.88761(4) 0.90534(4) 0.29155(4) 0.04333(16) Uani 1 1 d . . .
Al1 Al 1.03898(4) 0.74223(5) 0.44641(4) 0.03960(18) Uani 1 1 d D . .
C2 C 1.05670(17) 0.88429(18) 0.46597(17) 0.0533(7) Uani 1 1 d . A .
H2A H 1.0685 0.9173 0.4181 0.064 Uiso 1 1 calc R . .
H2B H 1.0059 0.9129 0.4845 0.064 Uiso 1 1 calc R . .
C3 C 1.12225(17) 0.9128(2) 0.52011(17) 0.0582(7) Uani 1 1 d . . .
H3A H 1.1264 0.9859 0.5228 0.087 Uiso 1 1 calc R A .
H3B H 1.1732 0.8849 0.5032 0.087 Uiso 1 1 calc R . .
H3C H 1.1095 0.8862 0.5693 0.087 Uiso 1 1 calc R . .
C4 C 1.0854(8) 0.6199(6) 0.4852(6) 0.070(5) Uani 0.476(17) 1 d PD A 1
H4A H 1.1275 0.6404 0.5207 0.084 Uiso 0.476(17) 1 calc PR A 1
H4B H 1.0432 0.5868 0.5147 0.084 Uiso 0.476(17) 1 calc PR A 1
C5 C 1.1210(9) 0.5419(7) 0.4377(5) 0.064(3) Uani 0.476(17) 1 d PD A 1
H5A H 1.0837 0.5249 0.3978 0.096 Uiso 0.476(17) 1 calc PR A 1
H5B H 1.1319 0.4821 0.4675 0.096 Uiso 0.476(17) 1 calc PR A 1
H5C H 1.1710 0.5668 0.4163 0.096 Uiso 0.476(17) 1 calc PR A 1
C4D C 1.0768(4) 0.6128(5) 0.4830(6) 0.047(3) Uani 0.524(17) 1 d PD A 2
H4D1 H 1.0728 0.6137 0.5377 0.057 Uiso 0.524(17) 1 calc PR A 2
H4D2 H 1.0392 0.5609 0.4650 0.057 Uiso 0.524(17) 1 calc PR A 2
C5D C 1.1598(6) 0.5796(10) 0.4632(6) 0.078(4) Uani 0.524(17) 1 d PD A 2
H5D1 H 1.1661 0.5805 0.4092 0.117 Uiso 0.524(17) 1 calc PR A 2
H5D2 H 1.1686 0.5115 0.4817 0.117 Uiso 0.524(17) 1 calc PR A 2
H5D3 H 1.1987 0.6251 0.4858 0.117 Uiso 0.524(17) 1 calc PR A 2

loop_
_atom_site_aniso_label
_atom_site_aniso_U_11
_atom_site_aniso_U_22
_atom_site_aniso_U_33
_atom_site_aniso_U_23
_atom_site_aniso_U_13
_atom_site_aniso_U_12
C1 0.0481(13) 0.0230(10) 0.0502(14) -0.0044(9) -0.0125(11) 0.0020(9)
B2 0.0404(13) 0.0298(12) 0.0417(14) 0.0034(10) -0.0104(11) 0.0060(10)
B3 0.0389(13) 0.0373(14) 0.0408(14) -0.0085(11) -0.0076(11) 0.0135(11)
B4 0.0389(13) 0.0356(13) 0.0356(13) -0.0099(10) -0.0076(11) 0.0052(10)
B5 0.0340(12) 0.0293(12) 0.0416(14) 0.0001(10) -0.0091(10) -0.0050(10)
B6 0.0381(13) 0.0312(12) 0.0409(14) 0.0094(10) -0.0075(11) -0.0065(10)
B7 0.0288(11) 0.0317(11) 0.0244(11) 0.0013(9) -0.0033(9) -0.0016(9)
B8 0.0241(10) 0.0348(12) 0.0274(11) -0.0011(9) -0.0032(9) 0.0037(9)
B9 0.0259(11) 0.0398(13) 0.0253(11) -0.0011(9) -0.0005(9) 0.0050(9)
B10 0.0247(10) 0.0270(11) 0.0290(12) 0.0016(9) -0.0044(9) 0.0007(8)
B11 0.0236(10) 0.0282(11) 0.0301(11) 0.0017(9) 0.0006(9) -0.0024(8)
B12 0.0239(10) 0.0251(11) 0.0275(11) 0.0011(9) -0.0005(8) -0.0009(8)
Cl1 0.0409(3) 0.0673(4) 0.0256(3) -0.0024(2) -0.0025(2) -0.0069(3)
Cl2 0.0242(2) 0.0665(4) 0.0363(3) 0.0025(3) -0.0042(2) -0.0031(2)
Cl3 0.0378(3) 0.0765(4) 0.0299(3) 0.0087(3) 0.0059(2) -0.0033(3)
Cl4 0.0347(3) 0.0443(3) 0.0408(3) 0.0116(2) -0.0066(2) 0.0072(2)
Cl5 0.0333(3) 0.0535(4) 0.0472(3) 0.0004(3) 0.0117(2) 0.0068(2)
Cl6 0.0473(3) 0.0252(3) 0.0575(4) -0.0038(2) -0.0023(3) -0.0080(2)
Al1 0.0434(4) 0.0332(4) 0.0423(4) -0.0030(3) -0.0163(3) 0.0026(3)
C2 0.0599(15) 0.0352(13) 0.0649(17) -0.0034(11) -0.0235(13) 0.0017(11)
C3 0.0628(17) 0.0491(15) 0.0628(18) -0.0120(13) -0.0157(14) -0.0047(13)
C4 0.124(10) 0.049(6) 0.036(6) -0.008(4) -0.031(6) 0.052(6)
C5 0.090(7) 0.053(4) 0.050(4) 0.001(3) 0.005(4) 0.028(4)
C4D 0.042(4) 0.050(6) 0.050(7) 0.015(4) 0.013(4) -0.010(4)
C5D 0.079(6) 0.094(7) 0.061(6) 0.019(5) 0.026(4) 0.040(5)

loop_
_atom_type_symbol
_atom_type_description
_atom_type_scat_dispersion_real
_atom_type_scat_dispersion_imag
_atom_type_scat_source
C C 0.0033 0.0016 'International Tables Vol C Tables 4.2.6.8 and 6.1.1.4'
H H 0.0000 0.0000 'International Tables Vol C Tables 4.2.6.8 and 6.1.1.4'
B B 0.0013 0.0007 'International Tables Vol C Tables 4.2.6.8 and 6.1.1.4'
Al Al 0.0645 0.0514 'International Tables Vol C Tables 4.2.6.8 and 6.1.1.4'
Cl Cl 0.1484 0.1585 'International Tables Vol C Tables 4.2.6.8 and 6.1.1.4'

loop_
_geom_angle_atom_site_label_1
_geom_angle_atom_site_label_2
_geom_angle_atom_site_label_3
_geom_angle
B2 C1 B5 115.88(17)
B2 C1 B4 116.11(18)
B5 C1 B4 63.50(14)
B2 C1 B3 63.40(15)
B5 C1 B3 115.96(17)
B4 C1 B3 63.02(15)
B2 C1 B6 63.49(15)
B5 C1 B6 62.76(15)
B4 C1 B6 116.00(17)
B3 C1 B6 116.26(17)
C1 B2 B7 103.14(16)
C1 B2 B8 103.06(17)
B7 B2 B8 59.30(13)
C1 B2 B3 58.70(15)
B7 B2 B3 107.07(17)
B8 B2 B3 59.36(14)
C1 B2 B6 58.72(15)
B7 B2 B6 59.47(13)
B8 B2 B6 107.12(16)
B3 B2 B6 108.45(18)
C1 B3 B8 103.02(17)
C1 B3 B4 58.41(14)
B8 B3 B4 107.17(16)
C1 B3 B9 103.94(16)
B8 B3 B9 60.00(13)
B4 B3 B9 59.81(14)
C1 B3 B2 57.90(14)
B8 B3 B2 60.09(14)
B4 B3 B2 107.70(18)
B9 B3 B2 108.55(17)
C1 B4 B10 104.06(18)
C1 B4 B9 104.30(17)
B10 B4 B9 60.61(13)
C1 B4 B3 58.56(15)
B10 B4 B3 108.58(17)
B9 B4 B3 60.12(14)
C1 B4 B5 58.20(14)
B10 B4 B5 59.75(13)
B9 B4 B5 108.14(17)
B3 B4 B5 107.89(18)
C1 B5 B11 104.89(16)
C1 B5 B6 58.83(14)
B11 B5 B6 60.51(14)
C1 B5 B10 104.08(16)
B11 B5 B10 60.83(13)
B6 B5 B10 109.00(16)
C1 B5 B4 58.31(14)
B11 B5 B4 108.65(16)
B6 B5 B4 108.42(17)
B10 B5 B4 59.67(13)
C1 B6 B7 102.62(17)
C1 B6 B5 58.42(14)
B7 B6 B5 107.04(17)
C1 B6 B11 103.90(17)
B7 B6 B11 60.36(13)
B5 B6 B11 59.64(13)
C1 B6 B2 57.78(14)
B7 B6 B2 59.71(14)
B5 B6 B2 107.53(19)
B11 B6 B2 108.58(17)
B8 B7 B6 109.19(17)
B8 B7 B2 60.57(14)
B6 B7 B2 60.82(14)
B8 B7 B11 108.95(16)
B6 B7 B11 60.44(13)
B2 B7 B11 109.53(16)
B8 B7 B12 60.46(13)
B6 B7 B12 109.39(16)
B2 B7 B12 109.68(17)
B11 B7 B12 60.53(12)
B8 B7 Cl1 118.32(14)
B6 B7 Cl1 123.63(16)
B2 B7 Cl1 120.31(15)
B11 B7 Cl1 122.98(15)
B12 B7 Cl1 119.26(15)
B7 B8 B3 108.68(17)
B7 B8 B9 108.97(15)
B3 B8 B9 60.53(14)
B7 B8 B2 60.13(14)
B3 B8 B2 60.55(15)
B9 B8 B2 109.33(16)
B7 B8 B12 60.70(13)
B3 B8 B12 109.41(16)
B9 B8 B12 60.56(13)
B2 B8 B12 109.52(16)
B7 B8 Cl2 119.21(15)
B3 B8 Cl2 123.71(15)
B9 B8 Cl2 121.89(15)
B2 B8 Cl2 121.59(15)
B12 B8 Cl2 118.62(15)
B8 B9 B4 106.96(17)
B8 B9 B3 59.47(13)
B4 B9 B3 60.07(14)
B8 B9 B10 107.10(16)
B4 B9 B10 59.64(13)
B3 B9 B10 107.77(17)
B8 B9 B12 60.01(12)
B4 B9 B12 107.68(16)
B3 B9 B12 108.12(17)
B10 B9 B12 59.83(12)
B8 B9 Cl3 120.97(15)
B4 B9 Cl3 124.11(16)
B3 B9 Cl3 122.43(16)
B10 B9 Cl3 122.54(15)
B12 B9 Cl3 119.87(15)
B4 B10 B5 60.58(14)
B4 B10 B12 108.00(16)
B5 B10 B12 107.74(16)
B4 B10 B9 59.75(13)
B5 B10 B9 108.10(16)
B12 B10 B9 60.12(12)
B4 B10 B11 108.27(16)
B5 B10 B11 59.45(13)
B12 B10 B11 60.33(12)
B9 B10 B11 108.42(15)
B4 B10 Cl4 121.76(16)
B5 B10 Cl4 122.48(14)
B12 B10 Cl4 121.18(14)
B9 B10 Cl4 121.11(15)
B11 B10 Cl4 121.75(14)
B5 B11 B7 106.31(16)
B5 B11 B6 59.85(14)
B7 B11 B6 59.21(13)
B5 B11 Cl5 123.52(15)
B7 B11 Cl5 122.72(15)
B6 B11 Cl5 123.41(16)
B5 B11 B10 59.73(13)
B7 B11 B10 106.56(15)
B6 B11 B10 107.60(16)
Cl5 B11 B10 121.37(14)
B5 B11 B12 107.39(16)
B7 B11 B12 59.80(12)
B6 B11 B12 107.81(16)
Cl5 B11 B12 120.06(14)
B10 B11 B12 59.62(12)
Cl6 B12 B8 121.79(14)
Cl6 B12 B7 121.50(15)
B8 B12 B7 58.84(13)
Cl6 B12 B10 123.57(14)
B8 B12 B10 106.83(15)
B7 B12 B10 106.80(15)
Cl6 B12 B9 122.65(15)
B8 B12 B9 59.43(12)
B7 B12 B9 106.59(16)
B10 B12 B9 60.06(13)
Cl6 B12 B11 121.77(14)
B8 B12 B11 106.97(15)
B7 B12 B11 59.67(12)
B10 B12 B11 60.05(13)
B9 B12 B11 108.14(15)
B7 Cl1 Al1 104.27(8)
B8 Cl2 Al1 104.07(8)
C4 Al1 C2 133.8(4)
C4 Al1 C4D 5.2(6)
C2 Al1 C4D 138.5(4)
C4 Al1 Cl2 105.0(3)
C2 Al1 Cl2 104.51(10)
C4D Al1 Cl2 103.7(3)
C4 Al1 Cl1 109.3(4)
C2 Al1 Cl1 104.18(9)
C4D Al1 Cl1 104.4(2)
Cl2 Al1 Cl1 92.29(3)
C3 C2 Al1 118.06(18)
C5 C4 Al1 123.2(6)
C5D C4D Al1 118.7(5)

loop_
_geom_bond_atom_site_label_1
_geom_bond_atom_site_label_2
_geom_bond_distance
C1 B2 1.688(3)
C1 B5 1.697(3)
C1 B4 1.699(4)
C1 B3 1.702(4)
C1 B6 1.705(4)
B2 B7 1.765(3)
B2 B8 1.773(3)
B2 B3 1.781(4)
B2 B6 1.785(4)
B3 B8 1.760(3)
B3 B4 1.778(3)
B3 B9 1.779(3)
B4 B10 1.771(3)
B4 B9 1.773(3)
B4 B5 1.787(4)
B5 B11 1.768(3)
B5 B6 1.771(4)
B5 B10 1.773(3)
B6 B7 1.761(3)
B6 B11 1.783(3)
B7 B8 1.751(3)
B7 B11 1.782(3)
B7 B12 1.784(3)
B7 Cl1 1.831(2)
B8 B9 1.770(3)
B8 B12 1.780(3)
B8 Cl2 1.828(2)
B9 B10 1.789(3)
B9 B12 1.790(3)
B9 Cl3 1.793(2)
B10 B12 1.784(3)
B10 B11 1.792(3)
B10 Cl4 1.798(2)
B11 Cl5 1.786(2)
B11 B12 1.797(3)
B12 Cl6 1.774(2)
Cl1 Al1 2.4400(9)
Cl2 Al1 2.4295(10)
Al1 C4 1.921(5)
Al1 C2 1.934(2)
Al1 C4D 1.937(5)
C2 C3 1.502(3)
C4 C5 1.460(7)
C4D C5D 1.486(7)

loop_
_geom_torsion_atom_site_label_1
_geom_torsion_atom_site_label_2
_geom_torsion_atom_site_label_3
_geom_torsion_atom_site_label_4
_geom_torsion
B5 C1 B2 B7 -5.4(3)
B4 C1 B2 B7 66.3(2)
B3 C1 B2 B7 102.17(18)
B6 C1 B2 B7 -41.22(16)
B5 C1 B2 B8 -66.4(2)
B4 C1 B2 B8 5.2(2)
B3 C1 B2 B8 41.12(15)
B6 C1 B2 B8 -102.27(18)
B5 C1 B2 B3 -107.5(2)
B4 C1 B2 B3 -35.87(18)
B6 C1 B2 B3 -143.39(17)
B5 C1 B2 B6 35.86(18)
B4 C1 B2 B6 107.5(2)
B3 C1 B2 B6 143.39(17)
B2 C1 B3 B8 -41.48(15)
B5 C1 B3 B8 65.9(2)
B4 C1 B3 B8 102.33(18)
B6 C1 B3 B8 -5.0(2)
B2 C1 B3 B4 -143.82(18)
B5 C1 B3 B4 -36.41(18)
B6 C1 B3 B4 -107.3(2)
B2 C1 B3 B9 -103.36(18)
B5 C1 B3 B9 4.0(2)
B4 C1 B3 B9 40.45(16)
B6 C1 B3 B9 -66.8(2)
B5 C1 B3 B2 107.4(2)
B4 C1 B3 B2 143.82(18)
B6 C1 B3 B2 36.52(18)
B7 B2 B3 C1 -95.26(18)
B8 B2 B3 C1 -131.88(17)
B6 B2 B3 C1 -32.50(16)
C1 B2 B3 B8 131.88(17)
B7 B2 B3 B8 36.62(15)
B6 B2 B3 B8 99.38(18)
C1 B2 B3 B4 31.86(16)
B7 B2 B3 B4 -63.4(2)
B8 B2 B3 B4 -100.02(18)
B6 B2 B3 B4 -0.6(2)
C1 B2 B3 B9 95.13(18)
B7 B2 B3 B9 -0.1(2)
B8 B2 B3 B9 -36.75(16)
B6 B2 B3 B9 62.6(2)
B2 C1 B4 B10 -67.4(2)
B5 C1 B4 B10 39.98(15)
B3 C1 B4 B10 -103.42(17)
B6 C1 B4 B10 4.3(2)
B2 C1 B4 B9 -4.7(2)
B5 C1 B4 B9 102.71(17)
B3 C1 B4 B9 -40.69(16)
B6 C1 B4 B9 67.0(2)
B2 C1 B4 B3 36.01(18)
B5 C1 B4 B3 143.39(17)
B6 C1 B4 B3 107.7(2)
B2 C1 B4 B5 -107.4(2)
B3 C1 B4 B5 -143.39(17)
B6 C1 B4 B5 -35.68(18)
B8 B3 B4 C1 -94.98(19)
B9 B3 B4 C1 -133.23(18)
B2 B3 B4 C1 -31.67(16)
C1 B3 B4 B10 95.44(19)
B8 B3 B4 B10 0.5(2)
B9 B3 B4 B10 -37.79(17)
B2 B3 B4 B10 63.8(2)
C1 B3 B4 B9 133.23(18)
B8 B3 B4 B9 38.26(16)
B2 B3 B4 B9 101.57(18)
C1 B3 B4 B5 32.18(16)
B8 B3 B4 B5 -62.8(2)
B9 B3 B4 B5 -101.06(18)
B2 B3 B4 B5 0.5(2)
B2 C1 B5 B11 4.8(3)
B4 C1 B5 B11 -102.98(18)
B3 C1 B5 B11 -66.7(2)
B6 C1 B5 B11 40.88(16)
B2 C1 B5 B6 -36.13(19)
B4 C1 B5 B6 -143.86(17)
B3 C1 B5 B6 -107.6(2)
B2 C1 B5 B10 67.8(2)
B4 C1 B5 B10 -39.94(16)
B3 C1 B5 B10 -3.7(2)
B6 C1 B5 B10 103.92(18)
B2 C1 B5 B4 107.7(2)
B3 C1 B5 B4 36.23(18)
B6 C1 B5 B4 143.86(17)
B10 B4 B5 C1 -133.82(17)
B9 B4 B5 C1 -95.89(18)
B3 B4 B5 C1 -32.32(16)
C1 B4 B5 B11 96.33(18)
B10 B4 B5 B11 -37.49(16)
B9 B4 B5 B11 0.4(2)
B3 B4 B5 B11 64.0(2)
C1 B4 B5 B6 32.13(16)
B10 B4 B5 B6 -101.70(18)
B9 B4 B5 B6 -63.8(2)
B3 B4 B5 B6 -0.2(2)
C1 B4 B5 B10 133.82(17)
B9 B4 B5 B10 37.93(15)
B3 B4 B5 B10 101.50(18)
B2 C1 B6 B7 41.24(16)
B5 C1 B6 B7 -102.41(17)
B4 C1 B6 B7 -66.5(2)
B3 C1 B6 B7 4.8(2)
B2 C1 B6 B5 143.65(18)
B4 C1 B6 B5 35.95(18)
B3 C1 B6 B5 107.2(2)
B2 C1 B6 B11 103.42(18)
B5 C1 B6 B11 -40.23(15)
B4 C1 B6 B11 -4.3(2)
B3 C1 B6 B11 66.9(2)
B5 C1 B6 B2 -143.65(18)
B4 C1 B6 B2 -107.7(2)
B3 C1 B6 B2 -36.49(18)
B11 B5 B6 C1 -133.40(17)
B10 B5 B6 C1 -95.30(18)
B4 B5 B6 C1 -31.93(16)
C1 B5 B6 B7 94.58(19)
B11 B5 B6 B7 -38.82(16)
B10 B5 B6 B7 -0.7(2)
B4 B5 B6 B7 62.6(2)
C1 B5 B6 B11 133.40(17)
B10 B5 B6 B11 38.10(16)
B4 B5 B6 B11 101.47(18)
C1 B5 B6 B2 31.73(16)
B11 B5 B6 B2 -101.67(18)
B10 B5 B6 B2 -63.6(2)
B4 B5 B6 B2 -0.2(2)
B7 B2 B6 C1 131.84(18)
B8 B2 B6 C1 95.14(18)
B3 B2 B6 C1 32.49(16)
C1 B2 B6 B7 -131.84(18)
B8 B2 B6 B7 -36.70(16)
B3 B2 B6 B7 -99.35(19)
C1 B2 B6 B5 -31.97(16)
B7 B2 B6 B5 99.87(18)
B8 B2 B6 B5 63.2(2)
B3 B2 B6 B5 0.5(2)
C1 B2 B6 B11 -95.03(19)
B7 B2 B6 B11 36.81(16)
B8 B2 B6 B11 0.1(2)
B3 B2 B6 B11 -62.5(2)
C1 B6 B7 B8 -2.5(2)
B5 B6 B7 B8 -62.9(2)
B11 B6 B7 B8 -101.42(18)
B2 B6 B7 B8 37.78(16)
C1 B6 B7 B2 -40.23(16)
B5 B6 B7 B2 -100.7(2)
B11 B6 B7 B2 -139.20(18)
C1 B6 B7 B11 98.97(17)
B5 B6 B7 B11 38.49(16)
B2 B6 B7 B11 139.20(18)
C1 B6 B7 B12 62.0(2)
B5 B6 B7 B12 1.5(2)
B11 B6 B7 B12 -36.94(16)
B2 B6 B7 B12 102.26(18)
C1 B6 B7 Cl1 -149.06(16)
B5 B6 B7 Cl1 150.47(17)
B11 B6 B7 Cl1 111.98(19)
B2 B6 B7 Cl1 -108.8(2)
C1 B2 B7 B8 -97.54(18)
B3 B2 B7 B8 -36.64(16)
B6 B2 B7 B8 -138.37(17)
C1 B2 B7 B6 40.83(17)
B8 B2 B7 B6 138.37(17)
B3 B2 B7 B6 101.73(19)
C1 B2 B7 B11 3.7(2)
B8 B2 B7 B11 101.28(17)
B3 B2 B7 B11 64.6(2)
B6 B2 B7 B11 -37.09(16)
C1 B2 B7 B12 -60.9(2)
B8 B2 B7 B12 36.59(15)
B3 B2 B7 B12 -0.1(2)
B6 B2 B7 B12 -101.78(17)
C1 B2 B7 Cl1 154.93(16)
B8 B2 B7 Cl1 -107.53(18)
B3 B2 B7 Cl1 -144.17(16)
B6 B2 B7 Cl1 114.10(19)
B6 B7 B8 B3 -0.3(2)
B2 B7 B8 B3 37.56(16)
B11 B7 B8 B3 -64.7(2)
B12 B7 B8 B3 -102.27(17)
Cl1 B7 B8 B3 148.30(15)
B6 B7 B8 B9 64.0(2)
B2 B7 B8 B9 101.90(18)
B11 B7 B8 B9 -0.3(2)
B12 B7 B8 B9 -37.92(15)
Cl1 B7 B8 B9 -147.36(15)
B6 B7 B8 B2 -37.89(16)
B11 B7 B8 B2 -102.24(17)
B12 B7 B8 B2 -139.82(17)
Cl1 B7 B8 B2 110.74(18)
B6 B7 B8 B12 101.94(17)
B2 B7 B8 B12 139.82(17)
B11 B7 B8 B12 37.58(15)
Cl1 B7 B8 B12 -109.44(17)
B6 B7 B8 Cl2 -149.67(15)
B2 B7 B8 Cl2 -111.78(18)
B11 B7 B8 Cl2 145.98(15)
B12 B7 B8 Cl2 108.40(18)
Cl1 B7 B8 Cl2 -1.0(2)
C1 B3 B8 B7 3.0(2)
B4 B3 B8 B7 63.5(2)
B9 B3 B8 B7 101.71(17)
B2 B3 B8 B7 -37.38(16)
C1 B3 B8 B9 -98.75(17)
B4 B3 B8 B9 -38.17(17)
B2 B3 B8 B9 -139.09(17)
C1 B3 B8 B2 40.34(15)
B4 B3 B8 B2 100.9(2)
B9 B3 B8 B2 139.09(17)
C1 B3 B8 B12 -61.7(2)
B4 B3 B8 B12 -1.1(2)
B9 B3 B8 B12 37.09(16)
B2 B3 B8 B12 -102.00(18)
C1 B3 B8 Cl2 150.62(16)
B4 B3 B8 Cl2 -148.81(17)
B9 B3 B8 Cl2 -110.64(19)
B2 B3 B8 Cl2 110.27(19)
C1 B2 B8 B7 97.69(18)
B3 B2 B8 B7 138.46(17)
B6 B2 B8 B7 36.78(16)
C1 B2 B8 B3 -40.77(16)
B7 B2 B8 B3 -138.46(17)
B6 B2 B8 B3 -101.68(19)
C1 B2 B8 B9 -3.6(2)
B7 B2 B8 B9 -101.29(17)
B3 B2 B8 B9 37.17(16)
B6 B2 B8 B9 -64.5(2)
C1 B2 B8 B12 61.0(2)
B7 B2 B8 B12 -36.65(15)
B3 B2 B8 B12 101.81(18)
B6 B2 B8 B12 0.1(2)
C1 B2 B8 Cl2 -154.41(16)
B7 B2 B8 Cl2 107.90(18)
B3 B2 B8 Cl2 -113.64(19)
B6 B2 B8 Cl2 144.68(17)
B7 B8 B9 B4 -63.0(2)
B3 B8 B9 B4 38.24(16)
B2 B8 B9 B4 1.1(2)
B12 B8 B9 B4 -100.98(17)
Cl2 B8 B9 B4 151.76(15)
B7 B8 B9 B3 -101.24(19)
B2 B8 B9 B3 -37.18(17)
B12 B8 B9 B3 -139.22(17)
Cl2 B8 B9 B3 113.52(19)
B7 B8 B9 B10 -0.3(2)
B3 B8 B9 B10 100.91(18)
B2 B8 B9 B10 63.7(2)
B12 B8 B9 B10 -38.31(15)
Cl2 B8 B9 B10 -145.56(15)
B7 B8 B9 B12 37.99(15)
B3 B8 B9 B12 139.22(17)
B2 B8 B9 B12 102.04(17)
Cl2 B8 B9 B12 -107.26(18)
B7 B8 B9 Cl3 146.91(16)
B3 B8 B9 Cl3 -111.85(19)
B2 B8 B9 Cl3 -149.03(16)
B12 B8 B9 Cl3 108.93(18)
Cl2 B8 B9 Cl3 1.7(3)
C1 B4 B9 B8 1.9(2)
B10 B4 B9 B8 100.23(17)
B3 B4 B9 B8 -37.96(16)
B5 B4 B9 B8 62.7(2)
C1 B4 B9 B3 39.90(16)
B10 B4 B9 B3 138.19(18)
B5 B4 B9 B3 100.64(19)
C1 B4 B9 B10 -98.29(18)
B3 B4 B9 B10 -138.19(18)
B5 B4 B9 B10 -37.55(16)
C1 B4 B9 B12 -61.2(2)
B10 B4 B9 B12 37.06(15)
B3 B4 B9 B12 -101.13(18)
B5 B4 B9 B12 -0.5(2)
C1 B4 B9 Cl3 150.85(16)
B10 B4 B9 Cl3 -110.86(19)
B3 B4 B9 Cl3 110.9(2)
B5 B4 B9 Cl3 -148.41(16)
C1 B3 B9 B8 97.16(18)
B4 B3 B9 B8 136.91(18)
B2 B3 B9 B8 36.78(16)
C1 B3 B9 B4 -39.75(16)
B8 B3 B9 B4 -136.91(18)
B2 B3 B9 B4 -100.1(2)
C1 B3 B9 B10 -2.6(2)
B8 B3 B9 B10 -99.75(17)
B4 B3 B9 B10 37.16(16)
B2 B3 B9 B10 -63.0(2)
C1 B3 B9 B12 60.6(2)
B8 B3 B9 B12 -36.53(15)
B4 B3 B9 B12 100.39(18)
B2 B3 B9 B12 0.3(2)
C1 B3 B9 Cl3 -153.38(16)
B8 B3 B9 Cl3 109.46(19)
B4 B3 B9 Cl3 -113.63(19)
B2 B3 B9 Cl3 146.24(17)
C1 B4 B10 B5 -39.20(15)
B9 B4 B10 B5 -137.90(17)
B3 B4 B10 B5 -100.3(2)
C1 B4 B10 B12 61.4(2)
B9 B4 B10 B12 -37.26(15)
B3 B4 B10 B12 0.3(2)
B5 B4 B10 B12 100.64(17)
C1 B4 B10 B9 98.70(18)
B3 B4 B10 B9 37.58(17)
B5 B4 B10 B9 137.90(17)
C1 B4 B10 B11 -2.4(2)
B9 B4 B10 B11 -101.10(17)
B3 B4 B10 B11 -63.5(2)
B5 B4 B10 B11 36.80(15)
C1 B4 B10 Cl4 -151.29(16)
B9 B4 B10 Cl4 110.02(18)
B3 B4 B10 Cl4 147.60(17)
B5 B4 B10 Cl4 -112.08(18)
C1 B5 B10 B4 39.26(16)
B11 B5 B10 B4 138.66(17)
B6 B5 B10 B4 100.70(19)
C1 B5 B10 B12 -61.8(2)
B11 B5 B10 B12 37.60(15)
B6 B5 B10 B12 -0.4(2)
B4 B5 B10 B12 -101.07(17)
C1 B5 B10 B9 1.7(2)
B11 B5 B10 B9 101.13(17)
B6 B5 B10 B9 63.2(2)
B4 B5 B10 B9 -37.54(16)
C1 B5 B10 B11 -99.40(17)
B6 B5 B10 B11 -37.96(16)
B4 B5 B10 B11 -138.66(17)
C1 B5 B10 Cl4 150.20(16)
B11 B5 B10 Cl4 -110.40(18)
B6 B5 B10 Cl4 -148.36(17)
B4 B5 B10 Cl4 110.94(19)
B8 B9 B10 B4 -99.99(19)
B3 B9 B10 B4 -37.35(17)
B12 B9 B10 B4 -138.39(17)
Cl3 B9 B10 B4 113.40(19)
B8 B9 B10 B5 -62.1(2)
B4 B9 B10 B5 37.91(16)
B3 B9 B10 B5 0.6(2)
B12 B9 B10 B5 -100.48(17)
Cl3 B9 B10 B5 151.31(16)
B8 B9 B10 B12 38.39(15)
B4 B9 B10 B12 138.39(17)
B3 B9 B10 B12 101.03(17)
Cl3 B9 B10 B12 -108.21(19)
B8 B9 B10 B11 0.9(2)
B4 B9 B10 B11 100.85(17)
B3 B9 B10 B11 63.5(2)
B12 B9 B10 B11 -37.53(15)
Cl3 B9 B10 B11 -145.74(16)
B8 B9 B10 Cl4 148.92(15)
B4 B9 B10 Cl4 -111.09(19)
B3 B9 B10 Cl4 -148.44(16)
B12 B9 B10 Cl4 110.53(17)
Cl3 B9 B10 Cl4 2.3(3)
C1 B5 B11 B7 -1.9(2)
B6 B5 B11 B7 38.11(16)
B10 B5 B11 B7 -99.97(16)
B4 B5 B11 B7 -63.0(2)
C1 B5 B11 B6 -40.04(16)
B10 B5 B11 B6 -138.08(17)
B4 B5 B11 B6 -101.09(19)
C1 B5 B11 Cl5 -152.31(16)
B6 B5 B11 Cl5 -112.27(19)
B10 B5 B11 Cl5 109.65(18)
B4 B5 B11 Cl5 146.64(16)
C1 B5 B11 B10 98.04(18)
B6 B5 B11 B10 138.08(17)
B4 B5 B11 B10 36.99(15)
C1 B5 B11 B12 60.8(2)
B6 B5 B11 B12 100.88(17)
B10 B5 B11 B12 -37.20(14)
B4 B5 B11 B12 -0.2(2)
B8 B7 B11 B5 63.4(2)
B6 B7 B11 B5 -38.41(16)
B2 B7 B11 B5 -1.2(2)
B12 B7 B11 B5 100.96(17)
Cl1 B7 B11 B5 -151.43(16)
B8 B7 B11 B6 101.82(19)
B2 B7 B11 B6 37.25(17)
B12 B7 B11 B6 139.37(18)
Cl1 B7 B11 B6 -113.0(2)
B8 B7 B11 Cl5 -145.91(16)
B6 B7 B11 Cl5 112.27(19)
B2 B7 B11 Cl5 149.52(16)
B12 B7 B11 Cl5 -108.36(18)
Cl1 B7 B11 Cl5 -0.7(3)
B8 B7 B11 B10 0.9(2)
B6 B7 B11 B10 -100.96(18)
B2 B7 B11 B10 -63.7(2)
B12 B7 B11 B10 38.41(14)
Cl1 B7 B11 B10 146.03(15)
B8 B7 B11 B12 -37.55(15)
B6 B7 B11 B12 -139.37(18)
B2 B7 B11 B12 -102.12(18)
Cl1 B7 B11 B12 107.61(18)
C1 B6 B11 B5 39.62(15)
B7 B6 B11 B5 136.40(18)
B2 B6 B11 B5 99.9(2)
C1 B6 B11 B7 -96.78(18)
B5 B6 B11 B7 -136.40(18)
B2 B6 B11 B7 -36.53(16)
C1 B6 B11 Cl5 152.07(16)
B7 B6 B11 Cl5 -111.15(19)
B5 B6 B11 Cl5 112.45(19)
B2 B6 B11 Cl5 -147.68(17)
C1 B6 B11 B10 2.4(2)
B7 B6 B11 B10 99.15(17)
B5 B6 B11 B10 -37.25(15)
B2 B6 B11 B10 62.6(2)
C1 B6 B11 B12 -60.5(2)
B7 B6 B11 B12 36.24(16)
B5 B6 B11 B12 -100.17(18)
B2 B6 B11 B12 -0.3(2)
B4 B10 B11 B5 -37.29(16)
B12 B10 B11 B5 -138.03(16)
B9 B10 B11 B5 -100.59(17)
Cl4 B10 B11 B5 111.60(18)
B4 B10 B11 B7 62.24(19)
B5 B10 B11 B7 99.53(17)
B12 B10 B11 B7 -38.50(14)
B9 B10 B11 B7 -1.1(2)
Cl4 B10 B11 B7 -148.87(15)
B4 B10 B11 B6 0.0(2)
B5 B10 B11 B6 37.31(15)
B12 B10 B11 B6 -100.72(17)
B9 B10 B11 B6 -63.28(19)
Cl4 B10 B11 B6 148.91(15)
B4 B10 B11 Cl5 -150.43(15)
B5 B10 B11 Cl5 -113.14(18)
B12 B10 B11 Cl5 108.83(17)
B9 B10 B11 Cl5 146.27(15)
Cl4 B10 B11 Cl5 -1.5(2)
B4 B10 B11 B12 100.74(17)
B5 B10 B11 B12 138.03(16)
B9 B10 B11 B12 37.44(15)
Cl4 B10 B11 B12 -110.37(17)
B7 B8 B12 Cl6 110.09(19)
B3 B8 B12 Cl6 -148.85(17)
B9 B8 B12 Cl6 -111.78(18)
B2 B8 B12 Cl6 146.50(16)
Cl2 B8 B12 Cl6 0.7(2)
B3 B8 B12 B7 101.06(19)
B9 B8 B12 B7 138.13(17)
B2 B8 B12 B7 36.41(16)
Cl2 B8 B12 B7 -109.34(18)
B7 B8 B12 B10 -99.78(16)
B3 B8 B12 B10 1.3(2)
B9 B8 B12 B10 38.35(15)
B2 B8 B12 B10 -63.4(2)
Cl2 B8 B12 B10 150.87(15)
B7 B8 B12 B9 -138.13(17)
B3 B8 B12 B9 -37.07(16)
B2 B8 B12 B9 -101.72(18)
Cl2 B8 B12 B9 112.52(18)
B7 B8 B12 B11 -36.72(15)
B3 B8 B12 B11 64.3(2)
B9 B8 B12 B11 101.41(17)
B2 B8 B12 B11 -0.3(2)
Cl2 B8 B12 B11 -146.06(15)
B8 B7 B12 Cl6 -110.58(17)
B6 B7 B12 Cl6 147.82(16)
B2 B7 B12 Cl6 -147.21(15)
B11 B7 B12 Cl6 110.92(17)
Cl1 B7 B12 Cl6 -2.7(2)
B6 B7 B12 B8 -101.60(18)
B2 B7 B12 B8 -36.64(16)
B11 B7 B12 B8 -138.51(17)
Cl1 B7 B12 B8 107.92(17)
B8 B7 B12 B10 99.84(17)
B6 B7 B12 B10 -1.8(2)
B2 B7 B12 B10 63.20(19)
B11 B7 B12 B10 -38.67(15)
Cl1 B7 B12 B10 -152.25(14)
B8 B7 B12 B9 36.84(14)
B6 B7 B12 B9 -64.8(2)
B2 B7 B12 B9 0.2(2)
B11 B7 B12 B9 -101.66(16)
Cl1 B7 B12 B9 144.76(15)
B8 B7 B12 B11 138.51(17)
B6 B7 B12 B11 36.90(16)
B2 B7 B12 B11 101.87(18)
Cl1 B7 B12 B11 -113.58(18)
B4 B10 B12 Cl6 148.50(16)
B5 B10 B12 Cl6 -147.51(16)
B9 B10 B12 Cl6 111.40(19)
B11 B10 B12 Cl6 -110.30(18)
Cl4 B10 B12 Cl6 1.0(3)
B4 B10 B12 B8 -1.0(2)
B5 B10 B12 B8 63.0(2)
B9 B10 B12 B8 -38.06(15)
B11 B10 B12 B8 100.24(16)
Cl4 B10 B12 B8 -148.47(15)
B4 B10 B12 B7 -62.7(2)
B5 B10 B12 B7 1.3(2)
B9 B10 B12 B7 -99.81(17)
B11 B10 B12 B7 38.49(15)
Cl4 B10 B12 B7 149.78(15)
B4 B10 B12 B9 37.10(16)
B5 B10 B12 B9 101.10(17)
B11 B10 B12 B9 138.30(16)
Cl4 B10 B12 B9 -110.41(18)
B4 B10 B12 B11 -101.20(17)
B5 B10 B12 B11 -37.20(15)
B9 B10 B12 B11 -138.30(16)
Cl4 B10 B12 B11 111.29(18)
B8 B9 B12 Cl6 110.38(18)
B4 B9 B12 Cl6 -149.86(16)
B3 B9 B12 Cl6 146.67(16)
B10 B9 B12 Cl6 -112.88(18)
Cl3 B9 B12 Cl6 -0.3(2)
B4 B9 B12 B8 99.76(18)
B3 B9 B12 B8 36.29(15)
B10 B9 B12 B8 136.73(17)
Cl3 B9 B12 B8 -110.71(18)
B8 B9 B12 B7 -36.58(15)
B4 B9 B12 B7 63.18(19)
B3 B9 B12 B7 -0.3(2)
B10 B9 B12 B7 100.16(16)
Cl3 B9 B12 B7 -147.29(14)
B8 B9 B12 B10 -136.73(17)
B4 B9 B12 B10 -36.97(15)
B3 B9 B12 B10 -100.44(18)
Cl3 B9 B12 B10 112.55(17)
B8 B9 B12 B11 -99.40(17)
B4 B9 B12 B11 0.4(2)
B3 B9 B12 B11 -63.1(2)
B10 B9 B12 B11 37.34(15)
Cl3 B9 B12 B11 149.89(14)
B5 B11 B12 Cl6 150.44(16)
B7 B11 B12 Cl6 -110.46(19)
B6 B11 B12 Cl6 -146.44(16)
Cl5 B11 B12 Cl6 2.2(2)
B10 B11 B12 Cl6 113.19(18)
B5 B11 B12 B8 -62.7(2)
B7 B11 B12 B8 36.35(15)
B6 B11 B12 B8 0.4(2)
Cl5 B11 B12 B8 149.05(15)
B10 B11 B12 B8 -99.99(17)
B5 B11 B12 B7 -99.10(17)
B6 B11 B12 B7 -35.98(16)
Cl5 B11 B12 B7 112.69(18)
B10 B11 B12 B7 -136.34(16)
B5 B11 B12 B10 37.25(15)
B7 B11 B12 B10 136.34(16)
B6 B11 B12 B10 100.36(17)
Cl5 B11 B12 B10 -110.97(18)
B5 B11 B12 B9 -0.1(2)
B7 B11 B12 B9 99.00(17)
B6 B11 B12 B9 63.0(2)
Cl5 B11 B12 B9 -148.31(15)
B10 B11 B12 B9 -37.34(15)
B8 B7 Cl1 Al1 -8.45(17)
B6 B7 Cl1 Al1 135.35(16)
B2 B7 Cl1 Al1 62.18(17)
B11 B7 Cl1 Al1 -150.60(15)
B12 B7 Cl1 Al1 -78.58(15)
B7 B8 Cl2 Al1 9.94(17)
B3 B8 Cl2 Al1 -134.56(17)
B9 B8 Cl2 Al1 151.79(15)
B2 B8 Cl2 Al1 -61.04(18)
B12 B8 Cl2 Al1 80.45(16)
B8 Cl2 Al1 C4 98.8(5)
B8 Cl2 Al1 C2 -117.15(12)
B8 Cl2 Al1 C4D 93.5(3)
B8 Cl2 Al1 Cl1 -11.87(8)
B7 Cl1 Al1 C4 -95.3(3)
B7 Cl1 Al1 C2 117.04(12)
B7 Cl1 Al1 C4D -93.3(3)
B7 Cl1 Al1 Cl2 11.45(8)
C4 Al1 C2 C3 3.1(6)
C4D Al1 C2 C3 6.4(5)
Cl2 Al1 C2 C3 -125.1(2)
Cl1 Al1 C2 C3 138.7(2)
C2 Al1 C4 C5 -125.6(12)
C4D Al1 C4 C5 79(6)
Cl2 Al1 C4 C5 2.4(15)
Cl1 Al1 C4 C5 100.4(14)
C4 Al1 C4D C5D -46(5)
C2 Al1 C4D C5D -72.9(13)
Cl2 Al1 C4D C5D 58.8(12)
Cl1 Al1 C4D C5D 154.8(11)
